data_7032780
loop_
_publ_author_name
'Ghosh, Biswa Nath'
'Topi\'c, Filip'
'Sahoo, Prasit Kumar'
'Mal, Prasenjit'
'Linnera, Jarno'
'Kalenius, Elina'
'Tuononen, Heikki M.'
'Rissanen, Kari'

_publ_section_title
;
 Synthesis, structure and photophysical properties of a highly luminescent
 terpyridine-diphenylacetylene hybrid fluorophore and its metal complexes.
;
_journal_issue 1
_journal_name_full 'Dalton transactions (Cambridge, England : 2003)'
_journal_page_first 254
_journal_page_last 267
_journal_paper_doi 10.1039/c4dt02728k
_journal_volume 44
_journal_year 2015
_chemical_formula_moiety 'C60 H42 N6 O2 Zn, 2(Cl O4), 1.83(C2 H3 N), 0.17(C H2 Cl2)'
_chemical_formula_sum 'C63.83 H47.83 Cl2.34 N7.83 O10 Zn'
_chemical_formula_weight 1232.65
_space_group_crystal_system triclinic
_space_group_IT_number 2
_space_group_name_Hall '-P 1'
_space_group_name_H-M_alt 'P -1'
_symmetry_space_group_name_Hall '-P 1'
_symmetry_space_group_name_H-M 'P -1'
_atom_sites_solution_hydrogens geom
_atom_sites_solution_primary iterative
_atom_sites_solution_secondary difmap
_audit_creation_method SHELXL-2013
_cell_angle_alpha 84.220(4)
_cell_angle_beta 79.057(3)
_cell_angle_gamma 87.837(4)
_cell_formula_units_Z 2
_cell_length_a 9.0650(3)
_cell_length_b 13.7517(7)
_cell_length_c 23.0439(9)
_cell_measurement_reflns_used 6113
_cell_measurement_temperature 123.0(1)
_cell_measurement_theta_max 73.4530
_cell_measurement_theta_min 3.6380
_cell_volume 2805.5(2)
_computing_cell_refinement
;
CrysAlisPro, Agilent Technologies,
Version 1.171.36.28 (release 01-02-2013 CrysAlis171 .NET)
(compiled Feb  1 2013,16:14:44)
;
_computing_data_collection
;
CrysAlisPro, Agilent Technologies,
Version 1.171.36.28 (release 01-02-2013 CrysAlis171 .NET)
(compiled Feb  1 2013,16:14:44)
;
_computing_data_reduction
;
CrysAlisPro, Agilent Technologies,
Version 1.171.36.28 (release 01-02-2013 CrysAlis171 .NET)
(compiled Feb  1 2013,16:14:44)
;
_computing_molecular_graphics
;
 Mercury CSD 3.3 (Macrae et al., 2008)
 &
 Persistence of Vision Pty. Ltd. (2004)
    Persistence of Vision Raytracer (Version 3.6)
    [Computer software].
      Retrieved from http://www.povray.org/download/
;
_computing_publication_material 'WinGX (Farrugia, 2012)'
_computing_structure_refinement 'SHELXL-2013 (Sheldrick, 2008)'
_computing_structure_solution 'Superflip (Palatinus & Chapuis, 2007)'
_diffrn_ambient_temperature 123.0(1)
_diffrn_detector_area_resol_mean 10.3953
_diffrn_measured_fraction_theta_full 0.985
_diffrn_measured_fraction_theta_max 0.985
_diffrn_measurement_device_type 'SuperNova, Dual, Cu at zero, Atlas'
_diffrn_measurement_method '\w scans'
_diffrn_radiation_monochromator mirror
_diffrn_radiation_source 'SuperNova (Cu) X-ray Source'
_diffrn_radiation_type CuK\a
_diffrn_radiation_wavelength 1.54184
_diffrn_reflns_av_R_equivalents 0.0340
_diffrn_reflns_av_unetI/netI 0.0528
_diffrn_reflns_Laue_measured_fraction_full 0.985
_diffrn_reflns_Laue_measured_fraction_max 0.985
_diffrn_reflns_limit_h_max 8
_diffrn_reflns_limit_h_min -10
_diffrn_reflns_limit_k_max 16
_diffrn_reflns_limit_k_min -16
_diffrn_reflns_limit_l_max 21
_diffrn_reflns_limit_l_min -27
_diffrn_reflns_number 15789
_diffrn_reflns_point_group_measured_fraction_full 0.985
_diffrn_reflns_point_group_measured_fraction_max 0.985
_diffrn_reflns_theta_full 67.750
_diffrn_reflns_theta_max 67.746
_diffrn_reflns_theta_min 3.231
_exptl_absorpt_coefficient_mu 2.212
_exptl_absorpt_correction_T_max 1.00000
_exptl_absorpt_correction_T_min 0.87809
_exptl_absorpt_correction_type multi-scan
_exptl_absorpt_process_details
;
CrysAlisPro, Agilent Technologies,
Version 1.171.36.28 (release 01-02-2013 CrysAlis171 .NET)
(compiled Feb  1 2013,16:14:44)
Empirical absorption correction using spherical harmonics,
 implemented in SCALE3 ABSPACK scaling algorithm.
;
_exptl_crystal_colour yellow
_exptl_crystal_density_diffrn 1.459
_exptl_crystal_density_method 'not measured'
_exptl_crystal_description plate
_exptl_crystal_F_000 1270.7
_exptl_crystal_size_max 0.359
_exptl_crystal_size_mid 0.105
_exptl_crystal_size_min 0.041
_refine_diff_density_max 0.727
_refine_diff_density_min -0.778
_refine_diff_density_rms 0.082
_refine_ls_extinction_method none
_refine_ls_goodness_of_fit_ref 1.033
_refine_ls_hydrogen_treatment constr
_refine_ls_matrix_type full
_refine_ls_number_parameters 891
_refine_ls_number_reflns 10005
_refine_ls_number_restraints 506
_refine_ls_restrained_S_all 1.061
_refine_ls_R_factor_all 0.0760
_refine_ls_R_factor_gt 0.0612
_refine_ls_shift/su_max 0.000
_refine_ls_shift/su_mean 0.000
_refine_ls_structure_factor_coef Fsqd
_refine_ls_weighting_details 'w=1/[\s^2^(Fo^2^)+(0.1042P)^2^+2.0726P] where P=(Fo^2^+2Fc^2^)/3'
_refine_ls_weighting_scheme calc
_refine_ls_wR_factor_gt 0.1667
_refine_ls_wR_factor_ref 0.1829
_reflns_Friedel_coverage 0.000
_reflns_number_gt 7951
_reflns_number_total 10005
_reflns_threshold_expression 'I > 2\s(I)'
_cod_data_source_file c4dt02728k2.cif
_cod_data_source_block 2
_cod_depositor_comments 'Adding full bibliography for 7032778--7032782.cif.'
_cod_original_cell_volume 2805.6(2)
_cod_database_code 7032780
_shelx_space_group_comment
;
The symmetry employed for this shelxl refinement is uniquely defined
by the following loop, which should always be used as a source of
symmetry information in preference to the above space-group names.
They are only intended as comments.
;
_shelx_estimated_absorpt_t_min 0.504
_shelx_estimated_absorpt_t_max 0.915
_shelxl_version_number 2013-4

loop_
_space_group_symop_operation_xyz
'x, y, z'
'-x, -y, -z'

loop_
_atom_site_label
_atom_site_type_symbol
_atom_site_fract_x
_atom_site_fract_y
_atom_site_fract_z
_atom_site_U_iso_or_equiv
_atom_site_adp_type
_atom_site_occupancy
_atom_site_site_symmetry_order
_atom_site_calc_flag
_atom_site_refinement_flags_posn
_atom_site_refinement_flags_adp
_atom_site_refinement_flags_occupancy
_atom_site_disorder_assembly
_atom_site_disorder_group
Zn1 Zn 0.46506(5) 0.50050(3) 0.24989(2) 0.03155(15) Uani 1 1 d . . . . .
C2A C 0.1446(4) 0.5592(3) 0.22153(16) 0.0372(8) Uani 1 1 d . . . . .
H2A H 0.1770 0.5259 0.1870 0.045 Uiso 1 1 calc R U . . .
C3A C 0.0003(4) 0.5997(3) 0.23147(17) 0.0403(8) Uani 1 1 d . . . . .
H3A H -0.0645 0.5948 0.2040 0.048 Uiso 1 1 calc R U . . .
C4A C -0.0476(4) 0.6473(3) 0.28216(16) 0.0402(8) Uani 1 1 d . . . . .
H4A H -0.1448 0.6770 0.2896 0.048 Uiso 1 1 calc R U . . .
C5A C 0.0491(4) 0.6510(3) 0.32185(15) 0.0363(7) Uani 1 1 d . . . . .
H5A H 0.0182 0.6818 0.3574 0.044 Uiso 1 1 calc R U . . .
C6A C 0.1910(4) 0.6093(2) 0.30882(14) 0.0324(7) Uani 1 1 d . . . . .
C7A C 0.3023(4) 0.6077(2) 0.34936(14) 0.0318(7) Uani 1 1 d . . . . .
C9A C 0.5361(4) 0.5470(2) 0.36507(14) 0.0318(7) Uani 1 1 d . . . . .
C10A C 0.5207(4) 0.5923(3) 0.41651(15) 0.0353(7) Uani 1 1 d . . . . .
H10A H 0.5986 0.5859 0.4391 0.042 Uiso 1 1 calc R U . . .
C11A C 0.3916(4) 0.6478(2) 0.43579(14) 0.0334(7) Uani 1 1 d . . . . .
C12A C 0.2793(4) 0.6539(3) 0.40143(15) 0.0348(7) Uani 1 1 d . . . . .
H12A H 0.1883 0.6891 0.4135 0.042 Uiso 1 1 calc R U . . .
C13A C 0.6677(4) 0.4850(2) 0.34134(14) 0.0322(7) Uani 1 1 d . . . . .
C14A C 0.7837(4) 0.4596(3) 0.37103(15) 0.0362(7) Uani 1 1 d . . . . .
H14A H 0.7840 0.4824 0.4086 0.043 Uiso 1 1 calc R U . . .
C15A C 0.9002(4) 0.4001(3) 0.34544(16) 0.0417(8) Uani 1 1 d . . . . .
H15A H 0.9803 0.3808 0.3656 0.050 Uiso 1 1 calc R U . . .
C16A C 0.8985(4) 0.3691(3) 0.29016(16) 0.0403(8) Uani 1 1 d . . . . .
H16A H 0.9771 0.3287 0.2716 0.048 Uiso 1 1 calc R U . . .
C17A C 0.7785(4) 0.3990(3) 0.26289(16) 0.0374(8) Uani 1 1 d . . . . .
H17A H 0.7773 0.3787 0.2248 0.045 Uiso 1 1 calc R U . . .
C19A C 0.3738(4) 0.6990(3) 0.49063(15) 0.0371(8) Uani 1 1 d . . . . .
C20A C 0.2559(5) 0.7650(3) 0.50658(17) 0.0449(9) Uani 1 1 d . . . . .
H20A H 0.1844 0.7786 0.4814 0.054 Uiso 1 1 calc R U . . .
C21A C 0.2404(5) 0.8111(3) 0.55797(18) 0.0487(9) Uani 1 1 d . . . . .
H21A H 0.1574 0.8545 0.5681 0.058 Uiso 1 1 calc R U . . .
C22A C 0.3447(5) 0.7948(3) 0.59491(16) 0.0429(8) Uani 1 1 d . . . . .
C23A C 0.4638(5) 0.7300(3) 0.57894(18) 0.0511(10) Uani 1 1 d . . . . .
H23A H 0.5370 0.7181 0.6035 0.061 Uiso 1 1 calc R U . . .
C24A C 0.4770(5) 0.6832(3) 0.52831(17) 0.0473(9) Uani 1 1 d . . . . .
H24A H 0.5588 0.6388 0.5188 0.057 Uiso 1 1 calc R U . . .
C25A C 0.3313(5) 0.8374(3) 0.65003(18) 0.0476(9) Uani 1 1 d . . . . .
C26A C 0.3284(5) 0.8670(3) 0.69777(18) 0.0489(9) Uani 1 1 d . . . . .
C27A C 0.3332(5) 0.8984(3) 0.75496(18) 0.0497(10) Uani 1 1 d . . . . .
C28A C 0.2549(6) 0.8534(3) 0.8069(2) 0.0603(12) Uani 1 1 d . . . . .
H28A H 0.1886 0.8020 0.8058 0.072 Uiso 1 1 calc R U . . .
C29A C 0.2725(7) 0.8832(4) 0.8620(2) 0.0683(14) Uani 1 1 d . . . . .
H29A H 0.2184 0.8519 0.8980 0.082 Uiso 1 1 calc R U . . .
C30A C 0.3674(7) 0.9571(4) 0.8633(2) 0.0664(13) Uani 1 1 d . . . . .
C31A C 0.4461(6) 1.0021(4) 0.8119(2) 0.0669(13) Uani 1 1 d . . . . .
H31A H 0.5124 1.0533 0.8133 0.080 Uiso 1 1 calc R U . . .
C32A C 0.4298(6) 0.9738(3) 0.7584(2) 0.0580(11) Uani 1 1 d . . . . .
H32A H 0.4850 1.0058 0.7229 0.070 Uiso 1 1 calc R U . . .
C34A C 0.3036(9) 0.9551(6) 0.9682(3) 0.107(2) Uani 1 1 d . . . . .
H34A H 0.1981 0.9695 0.9659 0.161 Uiso 1 1 calc R U . . .
H34B H 0.3296 0.9867 1.0011 0.161 Uiso 1 1 calc R U . . .
H34C H 0.3191 0.8843 0.9749 0.161 Uiso 1 1 calc R U . . .
N1A N 0.2398(3) 0.5653(2) 0.25888(12) 0.0331(6) Uani 1 1 d . . . . .
N8A N 0.4283(3) 0.5563(2) 0.33173(12) 0.0310(6) Uani 1 1 d . . . . .
N18A N 0.6650(3) 0.4546(2) 0.28735(12) 0.0326(6) Uani 1 1 d . . . . .
O33A O 0.3958(6) 0.9909(3) 0.91457(16) 0.0936(13) Uani 1 1 d . . . . .
C2B C 0.2837(4) 0.3147(3) 0.31440(15) 0.0365(7) Uani 1 1 d . . . . .
H2B H 0.2693 0.3493 0.3488 0.044 Uiso 1 1 calc R U . . .
C3B C 0.2215(4) 0.2241(3) 0.31867(16) 0.0419(8) Uani 1 1 d . . . . .
H3B H 0.1647 0.1968 0.3552 0.050 Uiso 1 1 calc R U . . .
C4B C 0.2430(5) 0.1738(3) 0.26896(18) 0.0486(9) Uani 1 1 d . . . . .
H4B H 0.2023 0.1107 0.2708 0.058 Uiso 1 1 calc R U . . .
C5B C 0.3247(5) 0.2164(3) 0.21626(16) 0.0448(9) Uani 1 1 d . . . . .
H5B H 0.3401 0.1829 0.1815 0.054 Uiso 1 1 calc R U . . .
C6B C 0.3832(4) 0.3074(3) 0.21464(15) 0.0339(7) Uani 1 1 d . . . . .
C7B C 0.4702(4) 0.3600(2) 0.16025(14) 0.0320(7) Uani 1 1 d . . . . .
C9B C 0.6054(4) 0.5003(2) 0.12152(14) 0.0325(7) Uani 1 1 d . . . . .
C10B C 0.6406(4) 0.4675(3) 0.06588(15) 0.0363(7) Uani 1 1 d . . . . .
H10B H 0.7001 0.5058 0.0340 0.044 Uiso 1 1 calc R U . . .
C11B C 0.5873(4) 0.3768(3) 0.05704(15) 0.0358(7) Uani 1 1 d . . . . .
C12B C 0.4999(4) 0.3234(3) 0.10547(14) 0.0349(7) Uani 1 1 d . . . . .
H12B H 0.4611 0.2621 0.1007 0.042 Uiso 1 1 calc R U . . .
C13B C 0.6553(4) 0.5945(3) 0.13713(15) 0.0348(7) Uani 1 1 d . . . . .
C14B C 0.7588(4) 0.6538(3) 0.09819(17) 0.0423(8) Uani 1 1 d . . . . .
H14B H 0.8029 0.6344 0.0602 0.051 Uiso 1 1 calc R U . . .
C15B C 0.7963(5) 0.7414(3) 0.1158(2) 0.0492(9) Uani 1 1 d . . . . .
H15B H 0.8662 0.7832 0.0899 0.059 Uiso 1 1 calc R U . . .
C16B C 0.7311(4) 0.7673(3) 0.17137(19) 0.0469(9) Uani 1 1 d . . . . .
H16B H 0.7545 0.8275 0.1842 0.056 Uiso 1 1 calc R U . . .
C17B C 0.6302(4) 0.7036(3) 0.20831(18) 0.0409(8) Uani 1 1 d . . . . .
H17B H 0.5865 0.7208 0.2468 0.049 Uiso 1 1 calc R U . . .
C19B C 0.6258(4) 0.3358(3) -0.00070(15) 0.0367(8) Uani 1 1 d . . . . .
C20B C 0.5222(4) 0.2784(3) -0.02001(16) 0.0415(8) Uani 1 1 d . . . . .
H20B H 0.4245 0.2694 0.0033 0.050 Uiso 1 1 calc R U . . .
C21B C 0.5616(4) 0.2355(3) -0.07238(16) 0.0412(8) Uani 1 1 d . . . . .
H21B H 0.4914 0.1961 -0.0846 0.049 Uiso 1 1 calc R U . . .
C22B C 0.7037(4) 0.2494(3) -0.10759(16) 0.0419(8) Uani 1 1 d . . . . .
C23B C 0.8050(5) 0.3071(3) -0.08893(16) 0.0476(9) Uani 1 1 d . . . . .
H23B H 0.9018 0.3174 -0.1128 0.057 Uiso 1 1 calc R U . . .
C24B C 0.7673(4) 0.3497(3) -0.03628(16) 0.0443(9) Uani 1 1 d . . . . .
H24B H 0.8381 0.3888 -0.0242 0.053 Uiso 1 1 calc R U . . .
C25B C 0.7451(5) 0.2061(3) -0.16247(17) 0.0457(9) Uani 1 1 d . . . . .
C26B C 0.7816(5) 0.1702(3) -0.20879(17) 0.0471(9) Uani 1 1 d . . . . .
C27B C 0.8255(5) 0.1246(3) -0.26304(17) 0.0454(9) Uani 1 1 d . . . . .
C28B C 0.7293(5) 0.1281(3) -0.30334(17) 0.0476(9) Uani 1 1 d . . . . .
H28B H 0.6361 0.1627 -0.2953 0.057 Uiso 1 1 calc R U . . .
C29B C 0.7666(5) 0.0819(3) -0.35523(17) 0.0497(10) Uani 1 1 d . . . . .
H29B H 0.6999 0.0850 -0.3826 0.060 Uiso 1 1 calc R U . . .
C30B C 0.9021(5) 0.0314(3) -0.36638(17) 0.0478(10) Uani 1 1 d . . . . .
C31B C 1.0016(5) 0.0290(3) -0.32709(19) 0.0514(10) Uani 1 1 d . . . . .
H31B H 1.0952 -0.0049 -0.3355 0.062 Uiso 1 1 calc R U . . .
C32B C 0.9646(5) 0.0758(3) -0.27618(18) 0.0489(9) Uani 1 1 d . . . . .
H32B H 1.0335 0.0750 -0.2498 0.059 Uiso 1 1 calc R U . . .
C34B C 0.8372(7) -0.0334(4) -0.4503(2) 0.0716(15) Uani 1 1 d . . . . .
H34D H 0.7436 -0.0567 -0.4248 0.107 Uiso 1 1 calc R U . . .
H34E H 0.8753 -0.0814 -0.4785 0.107 Uiso 1 1 calc R U . . .
H34F H 0.8178 0.0292 -0.4722 0.107 Uiso 1 1 calc R U . . .
N1B N 0.3640(3) 0.3563(2) 0.26357(12) 0.0320(6) Uani 1 1 d . . . . .
N8B N 0.5210(3) 0.4473(2) 0.16747(11) 0.0304(6) Uani 1 1 d . . . . .
N18B N 0.5927(3) 0.6191(2) 0.19137(13) 0.0350(6) Uani 1 1 d . . . . .
O33B O 0.9466(4) -0.0206(2) -0.41431(13) 0.0619(8) Uani 1 1 d . . . . .
O1C O -0.0341(4) 0.4013(3) 0.4820(2) 0.0539(10) Uani 0.818(4) 1 d D U P A 1
O2C O 0.2183(4) 0.4241(2) 0.44122(15) 0.0552(9) Uani 0.818(4) 1 d D U P A 1
O3C O 0.1483(5) 0.3549(4) 0.54026(15) 0.0589(11) Uani 0.818(4) 1 d D U P A 1
O4C O 0.1277(5) 0.2661(3) 0.46118(18) 0.0578(11) Uani 0.818(4) 1 d D U P A 1
Cl1C Cl 0.11466(14) 0.36244(10) 0.48172(5) 0.0406(4) Uani 0.818(4) 1 d D U P A 1
O5C O -0.0292(18) 0.3723(16) 0.4903(11) 0.081(5) Uani 0.182(4) 1 d D U P A 2
O6C O 0.053(2) 0.2331(11) 0.5432(6) 0.082(4) Uani 0.182(4) 1 d D U P A 2
O7C O 0.186(2) 0.2874(15) 0.4487(6) 0.079(4) Uani 0.182(4) 1 d D U P A 2
O8C O 0.188(2) 0.3768(16) 0.5293(9) 0.083(5) Uani 0.182(4) 1 d D U P A 2
Cl2C Cl 0.0998(10) 0.3164(8) 0.5028(4) 0.085(2) Uani 0.182(4) 1 d D U P A 2
O1D O 0.1731(7) 0.3821(5) 0.0524(3) 0.129(2) Uani 0.758(5) 1 d D U P B 1
O2D O -0.0138(6) 0.4688(3) 0.1127(2) 0.0823(15) Uani 0.758(5) 1 d D U P B 1
O3D O 0.0962(6) 0.3248(4) 0.15045(19) 0.0905(17) Uani 0.758(5) 1 d D U P B 1
O4D O -0.0699(7) 0.3184(5) 0.0875(4) 0.122(2) Uani 0.758(5) 1 d D U P B 1
Cl1D Cl 0.0488(3) 0.37456(18) 0.09949(12) 0.0478(5) Uani 0.758(5) 1 d D U P B 1
O5D O 0.0419(16) 0.4298(9) 0.0390(5) 0.077(3) Uani 0.242(5) 1 d D U P B 2
O6D O 0.1576(17) 0.2859(10) 0.0678(7) 0.101(4) Uani 0.242(5) 1 d D U P B 2
O7D O -0.0803(14) 0.3271(12) 0.1186(6) 0.082(4) Uani 0.242(5) 1 d D U P B 2
O8D O 0.1298(19) 0.4122(12) 0.1295(6) 0.108(4) Uani 0.242(5) 1 d D U P B 2
Cl2D Cl 0.0625(11) 0.3651(7) 0.0894(4) 0.074(3) Uani 0.242(5) 1 d D U P B 2
C2S C 0.6524(6) 0.8433(3) 0.3794(2) 0.0574(11) Uani 1 1 d D . . . .
C3S C 0.6763(8) 0.8792(4) 0.4344(2) 0.0798(17) Uani 1 1 d D . . . .
H3S1 H 0.5803 0.8818 0.4622 0.120 Uiso 1 1 calc R U . . .
H3S2 H 0.7182 0.9449 0.4257 0.120 Uiso 1 1 calc R U . . .
H3S3 H 0.7465 0.8351 0.4521 0.120 Uiso 1 1 calc R U . . .
N1S N 0.6334(5) 0.8147(3) 0.33815(19) 0.0690(11) Uani 1 1 d D . . . .
C2T C 0.0675(9) -0.0045(5) 0.1046(3) 0.0746(17) Uani 0.832(4) 1 d D U P C 1
C3T C 0.1593(12) 0.0668(6) 0.1226(5) 0.107(3) Uani 0.832(4) 1 d D U P C 1
H3T1 H 0.2513 0.0348 0.1321 0.160 Uiso 0.832(4) 1 calc R U P C 1
H3T2 H 0.1031 0.0954 0.1576 0.160 Uiso 0.832(4) 1 calc R U P C 1
H3T3 H 0.1856 0.1185 0.0901 0.160 Uiso 0.832(4) 1 calc R U P C 1
N1T N 0.0096(8) -0.0566(5) 0.0903(3) 0.0903(19) Uani 0.832(4) 1 d D U P C 1
C1T C 0.163(2) 0.112(3) 0.0777(10) 0.106(5) Uani 0.168(4) 1 d D U P C 2
H1T1 H 0.0883 0.0676 0.1032 0.127 Uiso 0.168(4) 1 calc R U P C 2
H1T2 H 0.1522 0.1736 0.0968 0.127 Uiso 0.168(4) 1 calc R U P C 2
Cl1T Cl 0.0938(15) 0.1373(9) 0.0233(5) 0.110(4) Uani 0.168(4) 1 d D U P C 2
Cl2T Cl 0.3106(17) 0.0697(10) 0.0916(7) 0.128(4) Uani 0.168(4) 1 d D U P C 2

loop_
_atom_site_aniso_label
_atom_site_aniso_U_11
_atom_site_aniso_U_22
_atom_site_aniso_U_33
_atom_site_aniso_U_23
_atom_site_aniso_U_13
_atom_site_aniso_U_12
Zn1 0.0320(2) 0.0413(3) 0.0238(2) -0.01373(18) -0.00645(17) 0.00177(18)
C2A 0.0394(18) 0.0432(19) 0.0325(17) -0.0126(15) -0.0109(14) 0.0001(15)
C3A 0.0352(18) 0.050(2) 0.0393(19) -0.0076(16) -0.0153(15) -0.0025(15)
C4A 0.0334(18) 0.048(2) 0.0392(19) -0.0097(16) -0.0057(15) 0.0030(15)
C5A 0.0335(17) 0.0452(19) 0.0314(17) -0.0119(14) -0.0047(14) 0.0002(14)
C6A 0.0336(17) 0.0361(17) 0.0284(16) -0.0092(13) -0.0050(13) -0.0009(13)
C7A 0.0323(16) 0.0369(17) 0.0266(16) -0.0078(13) -0.0040(13) -0.0024(13)
C9A 0.0311(16) 0.0388(18) 0.0267(15) -0.0076(13) -0.0064(13) -0.0009(13)
C10A 0.0349(17) 0.0439(19) 0.0298(17) -0.0119(14) -0.0083(14) -0.0007(14)
C11A 0.0378(17) 0.0363(17) 0.0264(16) -0.0082(13) -0.0041(13) -0.0004(14)
C12A 0.0364(17) 0.0393(18) 0.0293(17) -0.0111(14) -0.0039(14) -0.0002(14)
C13A 0.0318(16) 0.0390(18) 0.0271(16) -0.0088(13) -0.0050(13) -0.0024(13)
C14A 0.0376(18) 0.048(2) 0.0254(16) -0.0112(14) -0.0068(13) 0.0008(15)
C15A 0.0375(18) 0.054(2) 0.0356(19) -0.0088(16) -0.0113(15) 0.0051(16)
C16A 0.0387(19) 0.048(2) 0.0353(18) -0.0139(16) -0.0068(15) 0.0081(15)
C17A 0.0368(18) 0.046(2) 0.0315(17) -0.0149(15) -0.0071(14) 0.0033(15)
C19A 0.0415(19) 0.0407(19) 0.0302(17) -0.0111(14) -0.0048(14) -0.0027(15)
C20A 0.056(2) 0.049(2) 0.0337(19) -0.0151(16) -0.0153(17) 0.0116(17)
C21A 0.060(2) 0.049(2) 0.041(2) -0.0184(17) -0.0119(18) 0.0117(18)
C22A 0.058(2) 0.043(2) 0.0286(18) -0.0108(15) -0.0065(16) -0.0043(17)
C23A 0.053(2) 0.068(3) 0.039(2) -0.0227(19) -0.0145(18) 0.002(2)
C24A 0.043(2) 0.066(3) 0.0348(19) -0.0218(18) -0.0069(16) 0.0070(18)
C25A 0.061(2) 0.047(2) 0.036(2) -0.0135(17) -0.0081(17) -0.0020(18)
C26A 0.060(2) 0.051(2) 0.039(2) -0.0153(18) -0.0127(18) 0.0051(18)
C27A 0.067(3) 0.049(2) 0.037(2) -0.0177(17) -0.0122(18) 0.0090(19)
C28A 0.080(3) 0.051(2) 0.048(2) -0.012(2) -0.005(2) 0.004(2)
C29A 0.092(4) 0.070(3) 0.039(2) -0.005(2) -0.006(2) 0.016(3)
C30A 0.088(4) 0.065(3) 0.053(3) -0.025(2) -0.024(3) 0.012(3)
C31A 0.082(3) 0.069(3) 0.057(3) -0.027(2) -0.022(3) 0.004(3)
C32A 0.072(3) 0.057(3) 0.050(2) -0.022(2) -0.017(2) 0.004(2)
C34A 0.126(6) 0.152(7) 0.049(3) -0.027(4) -0.029(4) 0.037(5)
N1A 0.0312(14) 0.0394(15) 0.0306(14) -0.0102(12) -0.0075(11) 0.0019(11)
N8A 0.0297(14) 0.0387(15) 0.0262(13) -0.0093(11) -0.0057(11) -0.0018(11)
N18A 0.0339(14) 0.0388(15) 0.0270(14) -0.0110(11) -0.0065(11) 0.0002(11)
O33A 0.125(4) 0.118(3) 0.047(2) -0.039(2) -0.026(2) 0.009(3)
C2B 0.0359(17) 0.048(2) 0.0247(16) -0.0070(14) -0.0037(13) 0.0033(15)
C3B 0.042(2) 0.047(2) 0.0333(18) 0.0012(15) 0.0007(15) -0.0021(16)
C4B 0.058(2) 0.043(2) 0.044(2) -0.0054(17) -0.0042(18) -0.0089(18)
C5B 0.061(2) 0.041(2) 0.0325(18) -0.0117(15) -0.0031(17) -0.0071(17)
C6B 0.0357(17) 0.0399(18) 0.0271(16) -0.0093(14) -0.0057(13) 0.0007(14)
C7B 0.0341(17) 0.0379(17) 0.0258(16) -0.0082(13) -0.0079(13) 0.0001(13)
C9B 0.0326(16) 0.0392(18) 0.0269(16) -0.0074(13) -0.0065(13) -0.0003(13)
C10B 0.0359(18) 0.045(2) 0.0279(16) -0.0087(14) -0.0042(13) -0.0025(14)
C11B 0.0352(17) 0.0461(19) 0.0275(16) -0.0106(14) -0.0058(13) 0.0015(14)
C12B 0.0396(18) 0.0404(18) 0.0262(16) -0.0118(14) -0.0050(14) -0.0021(14)
C13B 0.0347(17) 0.0405(18) 0.0317(17) -0.0075(14) -0.0105(14) 0.0012(14)
C14B 0.042(2) 0.048(2) 0.0370(19) -0.0043(16) -0.0066(15) -0.0033(16)
C15B 0.045(2) 0.046(2) 0.058(2) -0.0018(19) -0.0130(19) -0.0101(17)
C16B 0.044(2) 0.041(2) 0.061(3) -0.0148(18) -0.0170(18) -0.0028(16)
C17B 0.0394(19) 0.0396(19) 0.049(2) -0.0177(16) -0.0146(16) 0.0030(15)
C19B 0.0427(19) 0.046(2) 0.0227(15) -0.0106(14) -0.0060(14) -0.0007(15)
C20B 0.0405(19) 0.056(2) 0.0295(17) -0.0156(16) -0.0038(14) -0.0023(16)
C21B 0.045(2) 0.051(2) 0.0313(18) -0.0152(16) -0.0105(15) -0.0016(16)
C22B 0.047(2) 0.052(2) 0.0283(17) -0.0144(16) -0.0066(15) 0.0067(16)
C23B 0.042(2) 0.072(3) 0.0287(18) -0.0194(18) -0.0003(15) -0.0014(18)
C24B 0.042(2) 0.062(2) 0.0307(18) -0.0152(17) -0.0022(15) -0.0081(17)
C25B 0.050(2) 0.053(2) 0.035(2) -0.0131(17) -0.0058(16) 0.0008(17)
C26B 0.057(2) 0.050(2) 0.034(2) -0.0147(17) -0.0021(17) -0.0045(18)
C27B 0.056(2) 0.041(2) 0.0366(19) -0.0121(16) 0.0026(17) -0.0055(17)
C28B 0.059(2) 0.045(2) 0.038(2) -0.0113(17) -0.0054(18) 0.0039(18)
C29B 0.072(3) 0.044(2) 0.0332(19) -0.0086(16) -0.0077(18) -0.0003(19)
C30B 0.066(3) 0.041(2) 0.0326(19) -0.0112(16) 0.0062(18) -0.0047(18)
C31B 0.051(2) 0.053(2) 0.048(2) -0.0140(19) 0.0037(18) -0.0033(18)
C32B 0.050(2) 0.054(2) 0.043(2) -0.0187(18) -0.0009(17) -0.0054(18)
C34B 0.113(4) 0.064(3) 0.044(2) -0.021(2) -0.024(3) 0.015(3)
N1B 0.0303(14) 0.0412(15) 0.0261(13) -0.0097(11) -0.0060(11) 0.0003(11)
N8B 0.0316(14) 0.0367(15) 0.0242(13) -0.0076(11) -0.0059(11) 0.0004(11)
N18B 0.0353(15) 0.0386(15) 0.0345(15) -0.0118(12) -0.0108(12) 0.0014(12)
O33B 0.085(2) 0.0604(18) 0.0384(15) -0.0215(14) 0.0008(15) 0.0050(16)
O1C 0.048(2) 0.063(3) 0.052(2) -0.0075(19) -0.0126(17) 0.0008(17)
O2C 0.054(2) 0.059(2) 0.0461(19) -0.0038(16) 0.0049(15) -0.0030(16)
O3C 0.064(3) 0.085(3) 0.0305(18) -0.0153(18) -0.0110(18) -0.001(2)
O4C 0.060(3) 0.063(2) 0.051(2) -0.0267(19) -0.0002(18) -0.0021(18)
Cl1C 0.0405(6) 0.0508(8) 0.0309(6) -0.0089(5) -0.0049(5) -0.0015(5)
O5C 0.066(7) 0.101(9) 0.073(9) -0.016(7) -0.001(6) -0.005(6)
O6C 0.081(8) 0.107(7) 0.056(7) -0.025(6) -0.001(6) 0.005(6)
O7C 0.070(8) 0.106(8) 0.060(6) -0.032(6) 0.006(6) -0.012(7)
O8C 0.067(8) 0.113(9) 0.071(9) -0.039(7) -0.005(7) 0.003(7)
Cl2C 0.079(4) 0.111(5) 0.068(4) -0.026(4) -0.008(3) -0.004(4)
O1D 0.125(4) 0.145(5) 0.083(4) 0.021(4) 0.042(3) 0.020(4)
O2D 0.077(3) 0.085(3) 0.085(3) -0.016(3) -0.009(3) 0.002(2)
O3D 0.096(4) 0.121(4) 0.056(3) 0.002(3) -0.027(2) 0.019(3)
O4D 0.111(4) 0.118(4) 0.157(6) -0.010(4) -0.072(4) -0.035(4)
Cl1D 0.0517(10) 0.0606(10) 0.0338(9) -0.0076(7) -0.0115(7) -0.0095(8)
O5D 0.078(6) 0.098(6) 0.057(5) 0.004(5) -0.017(5) -0.032(5)
O6D 0.098(7) 0.109(7) 0.081(8) -0.002(6) 0.015(6) -0.002(6)
O7D 0.078(6) 0.102(7) 0.059(7) -0.004(6) 0.004(5) -0.019(5)
O8D 0.114(7) 0.127(7) 0.088(6) -0.019(6) -0.029(6) -0.008(6)
Cl2D 0.075(4) 0.094(5) 0.048(4) 0.002(3) -0.004(3) -0.008(3)
C2S 0.064(3) 0.055(3) 0.055(3) -0.006(2) -0.014(2) -0.006(2)
C3S 0.100(4) 0.084(4) 0.057(3) -0.013(3) -0.013(3) -0.031(3)
N1S 0.079(3) 0.071(3) 0.062(3) -0.015(2) -0.021(2) -0.002(2)
C2T 0.093(4) 0.060(3) 0.078(4) -0.012(3) -0.034(3) 0.014(3)
C3T 0.120(6) 0.093(5) 0.119(6) -0.038(5) -0.032(5) -0.011(5)
N1T 0.082(4) 0.070(4) 0.120(5) 0.005(3) -0.030(4) 0.001(3)
C1T 0.133(9) 0.091(10) 0.101(9) -0.015(8) -0.042(7) 0.003(8)
Cl1T 0.131(9) 0.110(8) 0.089(7) -0.002(5) -0.026(6) 0.006(6)
Cl2T 0.145(8) 0.114(7) 0.150(9) -0.050(7) -0.077(7) 0.010(6)

loop_
_atom_type_symbol
_atom_type_description
_atom_type_scat_dispersion_real
_atom_type_scat_dispersion_imag
_atom_type_scat_source
C C 0.0181 0.0091 'International Tables Vol C Tables 4.2.6.8 and 6.1.1.4'
H H 0.0000 0.0000 'International Tables Vol C Tables 4.2.6.8 and 6.1.1.4'
Cl Cl 0.3639 0.7018 'International Tables Vol C Tables 4.2.6.8 and 6.1.1.4'
N N 0.0311 0.0180 'International Tables Vol C Tables 4.2.6.8 and 6.1.1.4'
O O 0.0492 0.0322 'International Tables Vol C Tables 4.2.6.8 and 6.1.1.4'
Zn Zn -1.5491 0.6778 'International Tables Vol C Tables 4.2.6.8 and 6.1.1.4'

loop_
_geom_angle_atom_site_label_1
_geom_angle_atom_site_label_2
_geom_angle_atom_site_label_3
_geom_angle
N8B Zn1 N8A 175.11(11)
N8B Zn1 N1A 108.59(10)
N8A Zn1 N1A 75.55(10)
N8B Zn1 N1B 76.04(10)
N8A Zn1 N1B 107.01(10)
N1A Zn1 N1B 88.55(10)
N8B Zn1 N18A 100.55(10)
N8A Zn1 N18A 75.49(10)
N1A Zn1 N18A 150.71(10)
N1B Zn1 N18A 95.78(10)
N8B Zn1 N18B 74.93(10)
N8A Zn1 N18B 102.05(10)
N1A Zn1 N18B 99.47(11)
N1B Zn1 N18B 150.94(10)
N18A Zn1 N18B 90.70(11)
N1A C2A C3A 122.4(3)
N1A C2A H2A 118.8
C3A C2A H2A 118.8
C4A C3A C2A 118.9(3)
C4A C3A H3A 120.6
C2A C3A H3A 120.6
C3A C4A C5A 118.8(3)
C3A C4A H4A 120.6
C5A C4A H4A 120.6
C6A C5A C4A 118.9(3)
C6A C5A H5A 120.5
C4A C5A H5A 120.5
N1A C6A C5A 122.6(3)
N1A C6A C7A 114.4(3)
C5A C6A C7A 122.9(3)
N8A C7A C12A 121.7(3)
N8A C7A C6A 114.1(3)
C12A C7A C6A 124.2(3)
N8A C9A C10A 120.8(3)
N8A C9A C13A 114.5(3)
C10A C9A C13A 124.7(3)
C9A C10A C11A 120.6(3)
C9A C10A H10A 119.7
C11A C10A H10A 119.7
C10A C11A C12A 117.6(3)
C10A C11A C19A 121.5(3)
C12A C11A C19A 120.9(3)
C7A C12A C11A 119.3(3)
C7A C12A H12A 120.4
C11A C12A H12A 120.4
N18A C13A C14A 121.8(3)
N18A C13A C9A 114.6(3)
C14A C13A C9A 123.6(3)
C13A C14A C15A 119.2(3)
C13A C14A H14A 120.4
C15A C14A H14A 120.4
C16A C15A C14A 119.4(3)
C16A C15A H15A 120.3
C14A C15A H15A 120.3
C17A C16A C15A 117.9(3)
C17A C16A H16A 121.0
C15A C16A H16A 121.0
N18A C17A C16A 123.3(3)
N18A C17A H17A 118.3
C16A C17A H17A 118.3
C24A C19A C20A 116.9(3)
C24A C19A C11A 120.6(3)
C20A C19A C11A 122.5(3)
C21A C20A C19A 121.7(4)
C21A C20A H20A 119.1
C19A C20A H20A 119.1
C20A C21A C22A 120.6(4)
C20A C21A H21A 119.7
C22A C21A H21A 119.7
C21A C22A C23A 118.1(3)
C21A C22A C25A 123.1(4)
C23A C22A C25A 118.7(4)
C24A C23A C22A 121.0(4)
C24A C23A H23A 119.5
C22A C23A H23A 119.5
C23A C24A C19A 121.7(4)
C23A C24A H24A 119.1
C19A C24A H24A 119.1
C26A C25A C22A 174.4(5)
C25A C26A C27A 176.3(5)
C28A C27A C32A 118.2(4)
C28A C27A C26A 122.9(4)
C32A C27A C26A 118.8(4)
C27A C28A C29A 120.2(5)
C27A C28A H28A 119.9
C29A C28A H28A 119.9
C30A C29A C28A 119.6(5)
C30A C29A H29A 120.2
C28A C29A H29A 120.2
C29A C30A C31A 120.5(4)
C29A C30A O33A 124.7(5)
C31A C30A O33A 114.8(5)
C32A C31A C30A 120.2(5)
C32A C31A H31A 119.9
C30A C31A H31A 119.9
C31A C32A C27A 121.2(5)
C31A C32A H32A 119.4
C27A C32A H32A 119.4
O33A C34A H34A 109.5
O33A C34A H34B 109.5
H34A C34A H34B 109.5
O33A C34A H34C 109.5
H34A C34A H34C 109.5
H34B C34A H34C 109.5
C2A N1A C6A 118.3(3)
C2A N1A Zn1 125.8(2)
C6A N1A Zn1 115.7(2)
C7A N8A C9A 120.1(3)
C7A N8A Zn1 119.8(2)
C9A N8A Zn1 119.9(2)
C17A N18A C13A 118.5(3)
C17A N18A Zn1 126.3(2)
C13A N18A Zn1 115.2(2)
C30A O33A C34A 116.5(5)
N1B C2B C3B 122.6(3)
N1B C2B H2B 118.7
C3B C2B H2B 118.7
C2B C3B C4B 118.7(3)
C2B C3B H3B 120.6
C4B C3B H3B 120.6
C3B C4B C5B 119.1(4)
C3B C4B H4B 120.4
C5B C4B H4B 120.4
C6B C5B C4B 119.5(3)
C6B C5B H5B 120.2
C4B C5B H5B 120.2
N1B C6B C5B 121.5(3)
N1B C6B C7B 114.8(3)
C5B C6B C7B 123.7(3)
N8B C7B C12B 120.9(3)
N8B C7B C6B 115.3(3)
C12B C7B C6B 123.8(3)
N8B C9B C10B 121.6(3)
N8B C9B C13B 113.8(3)
C10B C9B C13B 124.6(3)
C9B C10B C11B 119.1(3)
C9B C10B H10B 120.5
C11B C10B H10B 120.5
C12B C11B C10B 118.1(3)
C12B C11B C19B 120.0(3)
C10B C11B C19B 121.8(3)
C7B C12B C11B 119.9(3)
C7B C12B H12B 120.1
C11B C12B H12B 120.1
N18B C13B C14B 122.0(3)
N18B C13B C9B 115.3(3)
C14B C13B C9B 122.7(3)
C15B C14B C13B 118.8(4)
C15B C14B H14B 120.6
C13B C14B H14B 120.6
C16B C15B C14B 119.3(4)
C16B C15B H15B 120.4
C14B C15B H15B 120.4
C15B C16B C17B 118.7(3)
C15B C16B H16B 120.6
C17B C16B H16B 120.6
N18B C17B C16B 122.3(4)
N18B C17B H17B 118.9
C16B C17B H17B 118.9
C24B C19B C20B 118.6(3)
C24B C19B C11B 120.7(3)
C20B C19B C11B 120.6(3)
C21B C20B C19B 120.5(3)
C21B C20B H20B 119.7
C19B C20B H20B 119.7
C20B C21B C22B 120.5(3)
C20B C21B H21B 119.8
C22B C21B H21B 119.8
C23B C22B C21B 119.0(3)
C23B C22B C25B 120.1(4)
C21B C22B C25B 120.9(3)
C24B C23B C22B 121.0(4)
C24B C23B H23B 119.5
C22B C23B H23B 119.5
C23B C24B C19B 120.4(3)
C23B C24B H24B 119.8
C19B C24B H24B 119.8
C26B C25B C22B 179.2(5)
C25B C26B C27B 178.3(5)
C28B C27B C32B 118.8(4)
C28B C27B C26B 120.0(4)
C32B C27B C26B 121.2(4)
C27B C28B C29B 121.2(4)
C27B C28B H28B 119.4
C29B C28B H28B 119.4
C30B C29B C28B 119.0(4)
C30B C29B H29B 120.5
C28B C29B H29B 120.5
O33B C30B C29B 123.9(4)
O33B C30B C31B 115.5(4)
C29B C30B C31B 120.6(4)
C32B C31B C30B 120.1(4)
C32B C31B H31B 119.9
C30B C31B H31B 119.9
C31B C32B C27B 120.2(4)
C31B C32B H32B 119.9
C27B C32B H32B 119.9
O33B C34B H34D 109.5
O33B C34B H34E 109.5
H34D C34B H34E 109.5
O33B C34B H34F 109.5
H34D C34B H34F 109.5
H34E C34B H34F 109.5
C2B N1B C6B 118.6(3)
C2B N1B Zn1 126.5(2)
C6B N1B Zn1 114.9(2)
C7B N8B C9B 120.4(3)
C7B N8B Zn1 119.0(2)
C9B N8B Zn1 120.6(2)
C17B N18B C13B 118.9(3)
C17B N18B Zn1 125.8(2)
C13B N18B Zn1 114.4(2)
C30B O33B C34B 117.0(4)
O2C Cl1C O1C 108.7(2)
O2C Cl1C O3C 111.3(2)
O1C Cl1C O3C 110.5(3)
O2C Cl1C O4C 107.9(2)
O1C Cl1C O4C 110.0(3)
O3C Cl1C O4C 108.4(3)
O6C Cl2C O7C 110.8(7)
O6C Cl2C O8C 109.3(7)
O7C Cl2C O8C 109.5(7)
O6C Cl2C O5C 109.7(7)
O7C Cl2C O5C 109.2(7)
O8C Cl2C O5C 108.3(7)
O1D Cl1D O3D 108.5(4)
O1D Cl1D O4D 113.0(5)
O3D Cl1D O4D 106.4(4)
O1D Cl1D O2D 111.5(4)
O3D Cl1D O2D 110.2(3)
O4D Cl1D O2D 107.1(4)
O8D Cl2D O5D 111.9(7)
O8D Cl2D O6D 109.7(7)
O5D Cl2D O6D 107.2(6)
O8D Cl2D O7D 110.2(7)
O5D Cl2D O7D 108.9(6)
O6D Cl2D O7D 108.8(7)
N1S C2S C3S 178.9(5)
C2S C3S H3S1 109.5
C2S C3S H3S2 109.5
H3S1 C3S H3S2 109.5
C2S C3S H3S3 109.5
H3S1 C3S H3S3 109.5
H3S2 C3S H3S3 109.5
N1T C2T C3T 176.0(10)
C2T C3T H3T1 109.5
C2T C3T H3T2 109.5
H3T1 C3T H3T2 109.5
C2T C3T H3T3 109.5
H3T1 C3T H3T3 109.5
H3T2 C3T H3T3 109.5
Cl1T C1T Cl2T 137(2)
Cl1T C1T H1T1 102.8
Cl2T C1T H1T1 102.8
Cl1T C1T H1T2 102.8
Cl2T C1T H1T2 102.8
H1T1 C1T H1T2 105.0

loop_
_geom_bond_atom_site_label_1
_geom_bond_atom_site_label_2
_geom_bond_distance
Zn1 N8B 2.070(3)
Zn1 N8A 2.071(3)
Zn1 N1A 2.178(3)
Zn1 N1B 2.185(3)
Zn1 N18A 2.197(3)
Zn1 N18B 2.219(3)
C2A N1A 1.340(4)
C2A C3A 1.390(5)
C2A H2A 0.9500
C3A C4A 1.387(5)
C3A H3A 0.9500
C4A C5A 1.387(5)
C4A H4A 0.9500
C5A C6A 1.381(5)
C5A H5A 0.9500
C6A N1A 1.347(4)
C6A C7A 1.498(5)
C7A N8A 1.338(4)
C7A C12A 1.391(4)
C9A N8A 1.349(4)
C9A C10A 1.376(5)
C9A C13A 1.489(5)
C10A C11A 1.397(5)
C10A H10A 0.9500
C11A C12A 1.399(5)
C11A C19A 1.488(5)
C12A H12A 0.9500
C13A N18A 1.357(4)
C13A C14A 1.376(5)
C14A C15A 1.388(5)
C14A H14A 0.9500
C15A C16A 1.386(5)
C15A H15A 0.9500
C16A C17A 1.386(5)
C16A H16A 0.9500
C17A N18A 1.329(4)
C17A H17A 0.9500
C19A C24A 1.389(5)
C19A C20A 1.395(5)
C20A C21A 1.380(5)
C20A H20A 0.9500
C21A C22A 1.386(6)
C21A H21A 0.9500
C22A C23A 1.392(6)
C22A C25A 1.435(5)
C23A C24A 1.372(5)
C23A H23A 0.9500
C24A H24A 0.9500
C25A C26A 1.206(6)
C26A C27A 1.436(5)
C27A C28A 1.372(6)
C27A C32A 1.399(6)
C28A C29A 1.411(6)
C28A H28A 0.9500
C29A C30A 1.363(8)
C29A H29A 0.9500
C30A C31A 1.365(8)
C30A O33A 1.382(5)
C31A C32A 1.365(6)
C31A H31A 0.9500
C32A H32A 0.9500
C34A O33A 1.408(8)
C34A H34A 0.9800
C34A H34B 0.9800
C34A H34C 0.9800
C2B N1B 1.342(4)
C2B C3B 1.373(5)
C2B H2B 0.9500
C3B C4B 1.376(5)
C3B H3B 0.9500
C4B C5B 1.383(5)
C4B H4B 0.9500
C5B C6B 1.371(5)
C5B H5B 0.9500
C6B N1B 1.350(4)
C6B C7B 1.484(5)
C7B N8B 1.339(4)
C7B C12B 1.381(4)
C9B N8B 1.347(4)
C9B C10B 1.378(5)
C9B C13B 1.488(5)
C10B C11B 1.401(5)
C10B H10B 0.9500
C11B C12B 1.398(5)
C11B C19B 1.473(4)
C12B H12B 0.9500
C13B N18B 1.342(4)
C13B C14B 1.394(5)
C14B C15B 1.382(5)
C14B H14B 0.9500
C15B C16B 1.380(6)
C15B H15B 0.9500
C16B C17B 1.394(6)
C16B H16B 0.9500
C17B N18B 1.338(4)
C17B H17B 0.9500
C19B C24B 1.393(5)
C19B C20B 1.409(5)
C20B C21B 1.377(5)
C20B H20B 0.9500
C21B C22B 1.395(6)
C21B H21B 0.9500
C22B C23B 1.390(5)
C22B C25B 1.432(5)
C23B C24B 1.380(5)
C23B H23B 0.9500
C24B H24B 0.9500
C25B C26B 1.205(5)
C26B C27B 1.436(5)
C27B C28B 1.386(6)
C27B C32B 1.401(6)
C28B C29B 1.390(5)
C28B H28B 0.9500
C29B C30B 1.381(6)
C29B H29B 0.9500
C30B O33B 1.365(5)
C30B C31B 1.391(6)
C31B C32B 1.374(5)
C31B H31B 0.9500
C32B H32B 0.9500
C34B O33B 1.434(6)
C34B H34D 0.9800
C34B H34E 0.9800
C34B H34F 0.9800
O1C Cl1C 1.431(3)
O2C Cl1C 1.429(3)
O3C Cl1C 1.431(3)
O4C Cl1C 1.445(3)
O5C Cl2C 1.434(5)
O6C Cl2C 1.425(5)
O7C Cl2C 1.427(5)
O8C Cl2C 1.432(5)
O1D Cl1D 1.407(4)
O2D Cl1D 1.432(4)
O3D Cl1D 1.428(4)
O4D Cl1D 1.431(4)
O5D Cl2D 1.427(5)
O6D Cl2D 1.432(5)
O7D Cl2D 1.433(5)
O8D Cl2D 1.418(5)
C2S N1S 1.109(6)
C2S C3S 1.461(6)
C3S H3S1 0.9800
C3S H3S2 0.9800
C3S H3S3 0.9800
C2T N1T 1.019(8)
C2T C3T 1.450(9)
C3T H3T1 0.9800
C3T H3T2 0.9800
C3T H3T3 0.9800
C1T Cl1T 1.513(13)
C1T Cl2T 1.513(13)
C1T H1T1 0.9900
C1T H1T2 0.9900

loop_
_geom_torsion_atom_site_label_1
_geom_torsion_atom_site_label_2
_geom_torsion_atom_site_label_3
_geom_torsion_atom_site_label_4
_geom_torsion
N1A C2A C3A C4A -0.6(6)
C2A C3A C4A C5A -1.4(6)
C3A C4A C5A C6A 1.6(6)
C4A C5A C6A N1A 0.3(6)
C4A C5A C6A C7A -178.8(3)
N1A C6A C7A N8A -4.9(4)
C5A C6A C7A N8A 174.2(3)
N1A C6A C7A C12A 175.9(3)
C5A C6A C7A C12A -5.0(5)
N8A C9A C10A C11A 1.1(5)
C13A C9A C10A C11A -178.9(3)
C9A C10A C11A C12A 0.9(5)
C9A C10A C11A C19A -178.8(3)
N8A C7A C12A C11A 1.1(5)
C6A C7A C12A C11A -179.8(3)
C10A C11A C12A C7A -1.9(5)
C19A C11A C12A C7A 177.8(3)
N8A C9A C13A N18A 5.5(4)
C10A C9A C13A N18A -174.6(3)
N8A C9A C13A C14A -174.4(3)
C10A C9A C13A C14A 5.6(6)
N18A C13A C14A C15A -0.9(5)
C9A C13A C14A C15A 179.0(3)
C13A C14A C15A C16A 1.1(6)
C14A C15A C16A C17A -0.3(6)
C15A C16A C17A N18A -0.8(6)
C10A C11A C19A C24A -8.2(6)
C12A C11A C19A C24A 172.2(4)
C10A C11A C19A C20A 171.3(4)
C12A C11A C19A C20A -8.4(6)
C24A C19A C20A C21A -1.2(6)
C11A C19A C20A C21A 179.3(4)
C19A C20A C21A C22A 1.5(7)
C20A C21A C22A C23A -0.7(6)
C20A C21A C22A C25A -177.4(4)
C21A C22A C23A C24A -0.4(7)
C25A C22A C23A C24A 176.4(4)
C22A C23A C24A C19A 0.7(7)
C20A C19A C24A C23A 0.1(6)
C11A C19A C24A C23A 179.6(4)
C32A C27A C28A C29A 0.0(7)
C26A C27A C28A C29A 175.5(4)
C27A C28A C29A C30A 0.2(8)
C28A C29A C30A C31A -0.3(8)
C28A C29A C30A O33A -178.6(5)
C29A C30A C31A C32A 0.3(8)
O33A C30A C31A C32A 178.7(5)
C30A C31A C32A C27A -0.1(8)
C28A C27A C32A C31A 0.0(7)
C26A C27A C32A C31A -175.7(5)
C3A C2A N1A C6A 2.5(5)
C3A C2A N1A Zn1 177.7(3)
C5A C6A N1A C2A -2.3(5)
C7A C6A N1A C2A 176.8(3)
C5A C6A N1A Zn1 -177.9(3)
C7A C6A N1A Zn1 1.2(4)
C12A C7A N8A C9A 0.9(5)
C6A C7A N8A C9A -178.3(3)
C12A C7A N8A Zn1 -174.1(2)
C6A C7A N8A Zn1 6.7(4)
C10A C9A N8A C7A -2.0(5)
C13A C9A N8A C7A 177.9(3)
C10A C9A N8A Zn1 173.0(3)
C13A C9A N8A Zn1 -7.0(4)
C16A C17A N18A C13A 1.1(5)
C16A C17A N18A Zn1 -177.1(3)
C14A C13A N18A C17A -0.2(5)
C9A C13A N18A C17A 179.9(3)
C14A C13A N18A Zn1 178.1(3)
C9A C13A N18A Zn1 -1.7(4)
C29A C30A O33A C34A -9.3(8)
C31A C30A O33A C34A 172.4(5)
N1B C2B C3B C4B 0.4(6)
C2B C3B C4B C5B -0.8(6)
C3B C4B C5B C6B 0.4(6)
C4B C5B C6B N1B 0.6(6)
C4B C5B C6B C7B -179.0(4)
N1B C6B C7B N8B 1.7(4)
C5B C6B C7B N8B -178.7(3)
N1B C6B C7B C12B -178.8(3)
C5B C6B C7B C12B 0.8(6)
N8B C9B C10B C11B 0.0(5)
C13B C9B C10B C11B 179.5(3)
C9B C10B C11B C12B 0.1(5)
C9B C10B C11B C19B -177.6(3)
N8B C7B C12B C11B 1.6(5)
C6B C7B C12B C11B -177.9(3)
C10B C11B C12B C7B -0.9(5)
C19B C11B C12B C7B 176.9(3)
N8B C9B C13B N18B -9.0(4)
C10B C9B C13B N18B 171.4(3)
N8B C9B C13B C14B 171.5(3)
C10B C9B C13B C14B -8.1(5)
N18B C13B C14B C15B -1.0(6)
C9B C13B C14B C15B 178.5(3)
C13B C14B C15B C16B 0.4(6)
C14B C15B C16B C17B 0.6(6)
C15B C16B C17B N18B -1.1(6)
C12B C11B C19B C24B -141.7(4)
C10B C11B C19B C24B 36.0(5)
C12B C11B C19B C20B 35.8(5)
C10B C11B C19B C20B -146.5(4)
C24B C19B C20B C21B 1.4(6)
C11B C19B C20B C21B -176.2(4)
C19B C20B C21B C22B -1.1(6)
C20B C21B C22B C23B 0.1(6)
C20B C21B C22B C25B -179.2(4)
C21B C22B C23B C24B 0.5(6)
C25B C22B C23B C24B 179.8(4)
C22B C23B C24B C19B -0.2(7)
C20B C19B C24B C23B -0.7(6)
C11B C19B C24B C23B 176.8(4)
C32B C27B C28B C29B 1.9(6)
C26B C27B C28B C29B -177.8(4)
C27B C28B C29B C30B 0.2(6)
C28B C29B C30B O33B 176.6(4)
C28B C29B C30B C31B -1.7(6)
O33B C30B C31B C32B -177.4(4)
C29B C30B C31B C32B 1.1(6)
C30B C31B C32B C27B 1.1(6)
C28B C27B C32B C31B -2.5(6)
C26B C27B C32B C31B 177.1(4)
C3B C2B N1B C6B 0.6(5)
C3B C2B N1B Zn1 178.6(3)
C5B C6B N1B C2B -1.0(5)
C7B C6B N1B C2B 178.6(3)
C5B C6B N1B Zn1 -179.3(3)
C7B C6B N1B Zn1 0.3(4)
C12B C7B N8B C9B -1.5(5)
C6B C7B N8B C9B 178.0(3)
C12B C7B N8B Zn1 177.5(2)
C6B C7B N8B Zn1 -3.0(4)
C10B C9B N8B C7B 0.8(5)
C13B C9B N8B C7B -178.9(3)
C10B C9B N8B Zn1 -178.2(3)
C13B C9B N8B Zn1 2.1(4)
C16B C17B N18B C13B 0.5(5)
C16B C17B N18B Zn1 169.2(3)
C14B C13B N18B C17B 0.6(5)
C9B C13B N18B C17B -178.9(3)
C14B C13B N18B Zn1 -169.4(3)
C9B C13B N18B Zn1 11.1(4)
C29B C30B O33B C34B -8.5(6)
C31B C30B O33B C34B 169.9(4)
